data_1008776
loop_
_publ_author_name
'Worsham, J E jr.'
'Levy, H A'
'Peterson, S W'

_publ_section_title
;
The positions of hydrogen atoms in urea by neutron diffraction
;
_journal_coden_ASTM ACCRA9
_journal_name_full 'Acta Crystallographica (1,1948-23,1967)'
_journal_page_first 319
_journal_page_last 323
_journal_paper_doi 10.1107/S0365110X57000924
_journal_volume 10
_journal_year 1957
_chemical_compound_source 'synthetic by evaporation at 316 K'
_chemical_formula_structural 'C O (N H2)2'
_chemical_formula_sum 'C H4 N2 O'
_chemical_name_mineral Urea
_chemical_name_systematic Urea
_space_group_IT_number 113
_symmetry_cell_setting tetragonal
_symmetry_Int_Tables_number 113
_symmetry_space_group_name_Hall 'P -4 2ab'
_symmetry_space_group_name_H-M 'P -4 21 m'
_cell_angle_alpha 90
_cell_angle_beta 90
_cell_angle_gamma 90
_cell_formula_units_Z 2
_cell_length_a 5.661
_cell_length_b 5.661
_cell_length_c 4.712
_cell_volume 151.0
_exptl_crystal_density_meas 1.33
_cod_original_formula_sum 'H4 N2 O'
_cod_database_code 1008776

loop_
_symmetry_equiv_pos_as_xyz
x,y,z
1/2-x,1/2+y,-z
-x,-y,z
1/2+x,1/2-y,-z
-y,x,-z
1/2+y,1/2+x,z
y,-x,-z
1/2-y,1/2-x,z

loop_
_atom_site_aniso_label
_atom_site_aniso_B_11
_atom_site_aniso_B_12
_atom_site_aniso_B_13
_atom_site_aniso_B_22
_atom_site_aniso_B_23
_atom_site_aniso_B_33
C1 2.35(24) 0. 0. 2.35(24) 0. 0.85(14)
O1 3.74(34) 0. 0. 3.74(34) 0. 0.80(12)
N1 4.86(20) 0. -0.07(12) 4.86(20) -0.07(12) 1.39(9)
H1 6.33(64) 0. -0.34(46) 6.33(64) -0.34(46) 3.54(43)
H2 6.72(53) 0. -0.23(35) 6.72(53) -0.23(35) 1.82(18)

loop_
_atom_site_label
_atom_site_type_symbol
_atom_site_symmetry_multiplicity
_atom_site_Wyckoff_symbol
_atom_site_fract_x
_atom_site_fract_y
_atom_site_fract_z
_atom_site_occupancy
_atom_site_attached_hydrogens
_atom_site_calc_flag
C1 C4+ 2 c 0. 0.5 0.333(1) 1. 0 d
O1 O2- 2 c 0. 0.5 0.5968(11) 1. 0 d
N1 N3- 4 e 0.1439(9) 0.6439(9) 0.1832(5) 1. 0 d
H1 H1+ 4 e 0.2522(26) 0.7522(26) 0.2839(21) 1. 0 d
H2 H1+ 4 e 0.1365(19) 0.6365(19) 0.9724(14) 1. 0 d

loop_
_atom_type_symbol
_atom_type_oxidation_number
C4+ 4.000
O2- -2.000
N3- -3.000
H1+ 1.000
